data_7010961
loop_
_publ_author_name
'Bi-Zhou Lin'
'Shi-Xiong Liu'

_publ_section_title
;
 Hydrothermal synthesis, structure and characterization of a novel
 layered vanadium oxide with metal coordination complexes:
 [Ni(en)2][V6O14]
;
_journal_issue 6
_journal_name_full 'J. Chem. Soc., Dalton Trans.'
_journal_page_first 865
_journal_page_last 869
_journal_paper_doi 10.1039/b105934n
_journal_year 2002
_chemical_compound_source synthesis
_chemical_formula_moiety 'Ni C4 H16 N4 V6 O14 '
_chemical_formula_sum 'C4 H16 N4 Ni O14 V6'
_chemical_formula_weight 708.56
_chemical_name_systematic
; 
[bis-ethylenediamine nickel(II)] hexavanadate(V) 
;
_space_group_IT_number 64
_symmetry_cell_setting orthorhombic
_symmetry_space_group_name_Hall '-C 2ac 2'
_symmetry_space_group_name_H-M 'C m c a'
_atom_sites_solution_hydrogens geom
_atom_sites_solution_primary direct
_atom_sites_solution_secondary difmap
_audit_creation_method SHELXL-97
_cell_angle_alpha 90.00
_cell_angle_beta 90.00
_cell_angle_gamma 90.00
_cell_formula_units_Z 4
_cell_length_a 16.597(3)
_cell_length_b 6.6200(10)
_cell_length_c 17.117(3)
_cell_measurement_reflns_used 25
_cell_measurement_temperature 296(2)
_cell_measurement_theta_max 15
_cell_measurement_theta_min 10
_cell_volume 1880.7(6)
_computing_cell_refinement
;
RIGAKU/AFC (Molecuar Structure Corporation, 1987a)
;
_computing_data_collection
;
RIGAKU/AFC (Molecuar Structure Corporation, 1987a)
;
_computing_data_reduction
;
TEXRAY (Molecuar Structure Corporation, 1987b)
;
_computing_molecular_graphics 'SHELXTL/PC (Sheldrick, 1990)'
_computing_publication_material 'SHELXL-97 (Sheldrick, 1997)'
_computing_structure_refinement 'SHELXL-97 (Sheldrick, 1997)'
_computing_structure_solution 'SHELXS-86 (Sheldrick, 1990)'
_diffrn_ambient_temperature 296(2)
_diffrn_measured_fraction_theta_full 1.000
_diffrn_measured_fraction_theta_max 1.000
_diffrn_measurement_device_type RIGAKU--AFC5R
_diffrn_measurement_method \w--2\q
_diffrn_radiation_monochromator graphite
_diffrn_radiation_source 'fine-focus sealed tube'
_diffrn_radiation_type MoK\a
_diffrn_radiation_wavelength 0.71069
_diffrn_reflns_av_R_equivalents 0.0462
_diffrn_reflns_av_sigmaI/netI 0.1017
_diffrn_reflns_limit_h_max 20
_diffrn_reflns_limit_h_min 0
_diffrn_reflns_limit_k_max 8
_diffrn_reflns_limit_k_min 0
_diffrn_reflns_limit_l_max 20
_diffrn_reflns_limit_l_min 0
_diffrn_reflns_number 1060
_diffrn_reflns_theta_full 25.97
_diffrn_reflns_theta_max 25.97
_diffrn_reflns_theta_min 2.38
_diffrn_standards_decay_% 0.6
_diffrn_standards_interval_count 100
_diffrn_standards_number 3
_exptl_absorpt_coefficient_mu 3.905
_exptl_absorpt_correction_T_max 0.8287
_exptl_absorpt_correction_T_min 0.1957
_exptl_absorpt_correction_type psi-scan
_exptl_absorpt_process_details '(North, phillips & Mathews, 1968)'
_exptl_crystal_colour black
_exptl_crystal_density_diffrn 2.502
_exptl_crystal_density_method 'not measured'
_exptl_crystal_description plate
_exptl_crystal_F_000 1384
_exptl_crystal_size_max 0.62
_exptl_crystal_size_mid 0.25
_exptl_crystal_size_min 0.05
_refine_diff_density_max 0.936
_refine_diff_density_min -0.819
_refine_diff_density_rms 0.096
_refine_ls_extinction_coef 0.00002(14)
_refine_ls_extinction_expression Fc^*^=kFc[1+0.001xFc^2^\l^3^/sin(2\q)]^-1/4^
_refine_ls_extinction_method SHELXL
_refine_ls_goodness_of_fit_ref 1.024
_refine_ls_hydrogen_treatment noref
_refine_ls_matrix_type full
_refine_ls_number_parameters 74
_refine_ls_number_reflns 956
_refine_ls_number_restraints 0
_refine_ls_restrained_S_all 1.024
_refine_ls_R_factor_all 0.1009
_refine_ls_R_factor_gt 0.0559
_refine_ls_shift/su_max 0.000
_refine_ls_shift/su_mean 0.000
_refine_ls_structure_factor_coef Fsqd
_refine_ls_weighting_details 'calc w=1/[\s^2^(Fo^2^)+(0.0212P)^2^+51.3841P] where P=(Fo^2^+2Fc^2^)/3'
_refine_ls_weighting_scheme calc
_refine_ls_wR_factor_gt 0.1309
_refine_ls_wR_factor_ref 0.1484
_reflns_number_gt 650
_reflns_number_total 956
_reflns_threshold_expression >2sigma(I)
_cod_data_source_file b105934n.txt
_cod_data_source_block (I)
_cod_depositor_comments
;
The following automatic conversions were performed:
data name '_geom_hbond_atom_label_d' replaced with
'_geom_hbond_atom_site_label_D' as specified in the replacement file
'/home/antanas/src/cod-tools/trunk/data/replacement-values/replacement_tags.lst'.

data
name '_geom_hbond_atom_label_h' replaced with
'_geom_hbond_atom_site_label_H' as specified in the replacement file
'/home/antanas/src/cod-tools/trunk/data/replacement-values/replacement_tags.lst'.

data
name '_geom_hbond_atom_label_a' replaced with
'_geom_hbond_atom_site_label_A' as specified in the replacement file
'/home/antanas/src/cod-tools/trunk/data/replacement-values/replacement_tags.lst'.

Automatic conversion script
Id: cif_correct_tags 5005 2017-03-03 11:38:54Z antanas 
;
_cod_original_sg_symbol_H-M 'C mca'
_cod_database_code 7010961

loop_
_symmetry_equiv_pos_as_xyz
'x, y, z'
'-x, -y+1/2, z+1/2'
'-x, y+1/2, -z+1/2'
'x, -y, -z'
'x+1/2, y+1/2, z'
'-x+1/2, -y+1, z+1/2'
'-x+1/2, y+1, -z+1/2'
'x+1/2, -y+1/2, -z'
'-x, -y, -z'
'x, y-1/2, -z-1/2'
'x, -y-1/2, z-1/2'
'-x, y, z'
'-x+1/2, -y+1/2, -z'
'x+1/2, y, -z-1/2'
'x+1/2, -y, z-1/2'
'-x+1/2, y+1/2, z'

loop_
_atom_site_label
_atom_site_type_symbol
_atom_site_fract_x
_atom_site_fract_y
_atom_site_fract_z
_atom_site_U_iso_or_equiv
_atom_site_adp_type
_atom_site_occupancy
_atom_site_symmetry_multiplicity
_atom_site_calc_flag
_atom_site_refinement_flags
_atom_site_disorder_assembly
_atom_site_disorder_group
Ni1 Ni 0.5000 0.0000 0.5000 0.0144(5) Uani 1 4 d S . .
V1 V 0.5000 0.1367(3) 0.29010(10) 0.0094(4) Uani 1 2 d S . .
V2 V 0.35139(12) 0.4160(2) 0.28739(9) 0.0297(5) Uani 1 1 d . . .
O1 O 0.5000 0.0664(12) 0.3797(4) 0.0201(18) Uani 1 2 d S . .
O2 O 0.3847(3) 0.1532(9) 0.2620(3) 0.0239(14) Uani 1 1 d . . .
O3 O 0.5000 0.4243(15) 0.2793(6) 0.066(4) Uani 1 2 d S . .
O4 O 0.3475(4) 0.4442(9) 0.3788(3) 0.0292(15) Uani 1 1 d . . .
O5 O 0.2500 0.4026(17) 0.2500 0.074(4) Uani 1 2 d S . .
N1 N 0.5827(6) -0.2207(15) 0.4808(5) 0.050(3) Uani 1 1 d . . .
H1 H 0.5821 -0.2992 0.4270 0.050 Uiso 1 1 d R . .
H2 H 0.5943 -0.3226 0.5209 0.050 Uiso 1 1 d R . .
C1 C 0.6539(9) -0.086(2) 0.4718(8) 0.092(6) Uani 1 1 d . . .
H3 H 0.6481 -0.0360 0.4326 0.080 Uiso 1 1 d R . .
H4 H 0.6869 -0.2004 0.4560 0.050 Uiso 1 1 d R . .

loop_
_atom_site_aniso_label
_atom_site_aniso_U_11
_atom_site_aniso_U_22
_atom_site_aniso_U_33
_atom_site_aniso_U_23
_atom_site_aniso_U_13
_atom_site_aniso_U_12
Ni1 0.0145(10) 0.0139(10) 0.0147(10) 0.0019(9) 0.000 0.000
V1 0.0100(9) 0.0077(8) 0.0105(9) 0.0004(7) 0.000 0.000
V2 0.0533(11) 0.0159(8) 0.0199(8) 0.0006(6) 0.0005(8) -0.0009(7)
O1 0.021(4) 0.021(4) 0.018(4) 0.006(4) 0.000 0.000
O2 0.018(3) 0.030(3) 0.024(3) -0.006(3) -0.005(3) 0.005(3)
O3 0.151(13) 0.012(5) 0.034(6) 0.003(4) 0.000 0.000
O4 0.033(3) 0.032(4) 0.022(3) 0.000(3) 0.002(3) 0.003(3)
O5 0.078(9) 0.035(6) 0.108(10) 0.000 -0.052(9) 0.000
N1 0.075(7) 0.048(6) 0.027(5) 0.005(4) 0.012(4) -0.005(5)
C1 0.093(11) 0.095(13) 0.088(13) 0.045(9) 0.040(9) 0.058(10)

loop_
_atom_type_symbol
_atom_type_description
_atom_type_scat_dispersion_real
_atom_type_scat_dispersion_imag
_atom_type_scat_source
C C 0.0033 0.0016 'International Tables Vol C Tables 4.2.6.8 and 6.1.1.4'
H H 0.0000 0.0000 'International Tables Vol C Tables 4.2.6.8 and 6.1.1.4'
N N 0.0061 0.0033 'International Tables Vol C Tables 4.2.6.8 and 6.1.1.4'
O O 0.0106 0.0060 'International Tables Vol C Tables 4.2.6.8 and 6.1.1.4'
V V 0.3005 0.5294 'International Tables Vol C Tables 4.2.6.8 and 6.1.1.4'
Ni Ni 0.3393 1.1124 'International Tables Vol C Tables 4.2.6.8 and 6.1.1.4'

loop_
_geom_angle_atom_site_label_1
_geom_angle_atom_site_label_2
_geom_angle_atom_site_label_3
_geom_angle
_geom_angle_site_symmetry_1
_geom_angle_site_symmetry_3
_geom_angle_publ_flag
N1 Ni1 N1 180.00 4_556 12_655 ?
N1 Ni1 N1 85.0(5) 4_556 9_656 ?
N1 Ni1 N1 95.0(5) 12_655 9_656 ?
N1 Ni1 N1 95.0(5) 4_556 . ?
N1 Ni1 N1 85.00 12_655 . ?
N1 Ni1 N1 180.0(5) 9_656 . ?
N1 Ni1 O1 89.5(3) 4_556 9_656 ?
N1 Ni1 O1 90.5(3) 12_655 9_656 ?
N1 Ni1 O1 89.5(3) 9_656 9_656 ?
N1 Ni1 O1 90.5(3) . 9_656 ?
N1 Ni1 O1 90.5(3) 4_556 . ?
N1 Ni1 O1 89.5(3) 12_655 . ?
N1 Ni1 O1 90.5(3) 9_656 . ?
N1 Ni1 O1 89.5(3) . . ?
O1 Ni1 O1 180.000(1) 9_656 . ?
O1 V1 O3 113.3(4) . 10_556 ?
O1 V1 O3 112.4(4) . . ?
O3 V1 O3 134.3(2) 10_556 . ?
O1 V1 O2 104.44(18) . 12_655 ?
O3 V1 O2 83.39(18) 10_556 12_655 ?
O3 V1 O2 85.5(2) . 12_655 ?
O1 V1 O2 104.44(18) . . ?
O3 V1 O2 83.39(19) 10_556 . ?
O3 V1 O2 85.5(2) . . ?
O2 V1 O2 151.0(4) 12_655 . ?
O4 V2 O5 108.6(3) . . ?
O4 V2 O2 111.2(3) . 10_566 ?
O5 V2 O2 99.1(4) . 10_566 ?
O4 V2 O2 110.6(3) . . ?
O5 V2 O2 98.5(4) . . ?
O2 V2 O2 126.0(2) 10_566 . ?
O4 V2 O3 95.4(3) . . ?
O5 V2 O3 155.9(3) . . ?
O2 V2 O3 70.1(3) 10_566 . ?
O2 V2 O3 73.3(3) . . ?
V1 O1 Ni1 175.2(5) . . ?
V2 O2 V2 142.9(3) 10_556 . ?
V2 O2 V1 110.5(3) 10_556 . ?
V2 O2 V1 106.3(3) . . ?
V1 O3 V1 145.3(6) 10_566 . ?
V1 O3 V2 93.0(2) 10_566 . ?
V1 O3 V2 88.4(2) . . ?
V2 O5 V2 174.4(7) . 7_545 ?
C1 N1 Ni1 97.1(7) . . ?
C1 N1 H1 102.3 . . ?
Ni1 N1 H1 119.2 . . ?
C1 N1 H2 109.1 . . ?
Ni1 N1 H2 120.8 . . ?
H1 N1 H2 105.9 . . ?
N1 C1 C1 113.0(9) . 4_556 ?
N1 C1 H3 104.8 . . ?
C1 C1 H3 103.6 4_556 . ?
N1 C1 H4 90.7 . . ?
C1 C1 H4 140.8 4_556 . ?
H3 C1 H4 99.5 . . ?

loop_
_geom_bond_atom_site_label_1
_geom_bond_atom_site_label_2
_geom_bond_distance
_geom_bond_site_symmetry_2
_geom_bond_publ_flag
Ni1 N1 2.032(10) 4_556 ?
Ni1 N1 2.032(10) 12_655 ?
Ni1 N1 2.032(10) 9_656 ?
Ni1 N1 2.032(10) . ?
Ni1 O1 2.105(8) 9_656 ?
Ni1 O1 2.105(8) 9_656 ?
Ni1 O1 2.105(8) . ?
V1 O1 1.603(8) . ?
V1 O3 1.841(10) 10_556 ?
V1 O3 1.912(10) . ?
V1 O2 1.976(5) 12_655 ?
V1 O2 1.976(5) . ?
V1 V2 3.083(2) 12_655 ?
V1 V2 3.083(2) . ?
V2 O4 1.576(6) . ?
V2 O5 1.803(2) . ?
V2 O2 1.867(6) 10_566 ?
V2 O2 1.877(6) . ?
V2 O3 2.471(2) . ?
O2 V2 1.867(6) 10_556 ?
O3 V1 1.841(10) 10_566 ?
O5 V2 1.803(2) 7_545 ?
N1 C1 1.486(17) . ?
N1 H1 1.0570 . ?
N1 H2 0.9823 . ?
C1 C1 1.50(3) 4_556 ?
C1 H3 0.7567 . ?
C1 H4 0.9710 . ?

loop_
_geom_hbond_atom_site_label_D
_geom_hbond_atom_site_label_H
_geom_hbond_atom_site_label_A
_geom_hbond_distance_DH
_geom_hbond_distance_HA
_geom_hbond_distance_DA
_geom_hbond_angle_DHA
_geom_hbond_site_symmetry_A
N1 H1 O4 1.057 2.221 3.051(11) 134.0(2) 12_645
N1 H2 O4 0.982 2.128 3.052(10) 155.9(5) 9_656

loop_
_geom_torsion_atom_site_label_1
_geom_torsion_atom_site_label_2
_geom_torsion_atom_site_label_3
_geom_torsion_atom_site_label_4
_geom_torsion
_geom_torsion_site_symmetry_1
_geom_torsion_site_symmetry_2
_geom_torsion_site_symmetry_3
_geom_torsion_site_symmetry_4
_geom_torsion_publ_flag
O1 O3 O2 O3 64.7(3) . 10_556 . . ?
O1 O3 O2 O3 -64.7(3) . . . 10_556 ?
O1 O3 O2 O3 -64.7(3) . 10_556 12_655 . ?
O1 O3 O2 O3 64.7(3) . . 12_655 10_556 ?
O3 O1 O2 O3 -95.41(19) 10_556 . . . ?
O3 O1 O2 O3 95.41(19) 10_556 . 12_655 . ?
O2 O1 O3 O2 115.7(4) . . 10_556 12_655 ?
O2 O1 O3 O2 -111.8(4) . . . 12_655 ?
O2 O3 O3 O2 -165.9(4) . . 10_556 12_655 ?
O4 O2 O5 O2 66.4(2) . . . 10_566 ?
O4 O2 O5 O2 -66.5(2) . 10_566 . . ?
O4 O2 O3 O2 -61.3(2) . . . 10_566 ?
O4 O2 O3 O2 60.3(2) . 10_566 . . ?
O2 O4 O5 O2 85.40(17) 10_566 . . . ?
O2 O4 O3 O2 96.2(3) . . . 10_566 ?
O5 O4 O2 O3 119.5(3) . . . . ?
O5 O4 O2 O3 -121.8(3) . . 10_566 . ?
O5 O2 O2 O3 -164.9(3) . 10_566 . . ?
